data_4002215
loop_
_publ_author_name
'Yokokura, Seiya'
'Takahashi, Yukihiro'
'Nonaka, Hiroki'
'Hasegawa, Hiroyuki'
'Harada, Jun'
'Inabe, Tamotsu'
'Kumai, Reiji'
'Okamoto, Hiroshi'
'Matsushita, Michio M.'
'Awaga, Kunio'

_publ_section_title
;
 Switching of Transfer Characteristics of an Organic Field-Effect
 Transistor by Phase Transitions: Sensitive Response to Molecular Dynamics
 and Charge Fluctuation
;
_journal_issue 12
_journal_name_full 'Chemistry of Materials'
_journal_page_first 4441
_journal_paper_doi 10.1021/acs.chemmater.5b01383
_journal_volume 27
_journal_year 2015
_chemical_formula_moiety 'C12 H4 N4, C14 H10'
_chemical_formula_sum 'C26 H14 N4'
_chemical_formula_weight 382.41
_chemical_name_systematic
;
 ?
;
_space_group_crystal_system monoclinic
_space_group_IT_number 14
_space_group_name_Hall '-P 2yab'
_space_group_name_H-M_alt 'P 1 21/a 1'
_symmetry_space_group_name_Hall '-P 2yab'
_symmetry_space_group_name_H-M 'P 1 21/a 1'
_atom_sites_solution_hydrogens geom
_atom_sites_solution_primary direct
_audit_creation_date 2014-04-14
_audit_creation_method
;
Olex2 1.2
(compiled 2014.03.20 svn.r2914 for OlexSys, GUI svn.r4816)
;
_cell_angle_alpha 90
_cell_angle_beta 107.053(2)
_cell_angle_gamma 90
_cell_formula_units_Z 2
_cell_length_a 11.5730(15)
_cell_length_b 12.8479(16)
_cell_length_c 6.9092(9)
_cell_measurement_reflns_used 6611
_cell_measurement_temperature 155
_cell_measurement_theta_max 30.050
_cell_measurement_theta_min 2.429
_cell_volume 982.2(2)
_computing_cell_refinement 'Bruker SAINT v8.34A (Bruker, 2013)'
_computing_data_collection 'Bruker APEX2 2014.1-1 (Bruker, 2014)'
_computing_data_reduction 'SAINT v8.34A (Bruker, 2013)'
_computing_molecular_graphics 'Olex2 (Dolomanov et al., 2009)'
_computing_publication_material 'Olex2 (Dolomanov et al., 2009)'
_computing_structure_refinement 'ShelXL (Sheldrick, 2008)'
_computing_structure_solution 'SIR2004 (Burla et al., 2007)'
_diffrn_ambient_temperature 155
_diffrn_detector_area_resol_mean 8.3333
_diffrn_measured_fraction_theta_full 1.000
_diffrn_measured_fraction_theta_max 0.999
_diffrn_measurement_device_type 'Bruker APEX-II CCD'
_diffrn_measurement_method '\f and \w scans'
_diffrn_radiation_type MoK\a
_diffrn_radiation_wavelength 0.71073
_diffrn_reflns_av_R_equivalents 0.0317
_diffrn_reflns_av_unetI/netI 0.0247
_diffrn_reflns_laue_measured_fraction_full 1.000
_diffrn_reflns_laue_measured_fraction_max 0.999
_diffrn_reflns_limit_h_max 16
_diffrn_reflns_limit_h_min -16
_diffrn_reflns_limit_k_max 18
_diffrn_reflns_limit_k_min -18
_diffrn_reflns_limit_l_max 9
_diffrn_reflns_limit_l_min -9
_diffrn_reflns_number 16547
_diffrn_reflns_point_group_measured_fraction_full 1.000
_diffrn_reflns_point_group_measured_fraction_max 0.999
_diffrn_reflns_theta_full 25.242
_diffrn_reflns_theta_max 30.077
_diffrn_reflns_theta_min 2.429
_diffrn_source 'rotating-anode X-ray tube'
_diffrn_standards_number 0
_exptl_absorpt_coefficient_mu 0.079
_exptl_absorpt_correction_T_max 0.9859
_exptl_absorpt_correction_T_min 0.9188
_exptl_absorpt_correction_type multi-scan
_exptl_absorpt_process_details
'SADABS-2012/1 (Bruker,2012) was used for absorption correction. wR2(int) was 0.0805 before and 0.0540 after correction. The Ratio of minimum to maximum transmission is 0.9319. The \l/2 correction factor is 0.0000.'
_exptl_crystal_colour black
_exptl_crystal_colour_primary black
_exptl_crystal_density_diffrn 1.293
_exptl_crystal_description block
_exptl_crystal_F_000 396
_exptl_crystal_size_max 0.3
_exptl_crystal_size_mid 0.2
_exptl_crystal_size_min 0.2
_refine_diff_density_max 0.324
_refine_diff_density_min -0.193
_refine_diff_density_rms 0.033
_refine_ls_extinction_method none
_refine_ls_goodness_of_fit_ref 1.094
_refine_ls_hydrogen_treatment constr
_refine_ls_matrix_type full
_refine_ls_number_parameters 200
_refine_ls_number_reflns 2885
_refine_ls_number_restraints 125
_refine_ls_restrained_S_all 1.094
_refine_ls_R_factor_all 0.0552
_refine_ls_R_factor_gt 0.0413
_refine_ls_shift/su_max 0.000
_refine_ls_shift/su_mean 0.000
_refine_ls_structure_factor_coef Fsqd
_refine_ls_weighting_details 'w=1/[\s^2^(Fo^2^)+(0.0693P)^2^+0.0855P] where P=(Fo^2^+2Fc^2^)/3'
_refine_ls_weighting_scheme calc
_refine_ls_wR_factor_gt 0.1217
_refine_ls_wR_factor_ref 0.1331
_reflns_Friedel_coverage 0.000
_reflns_number_gt 2271
_reflns_number_total 2885
_reflns_threshold_expression 'I > 2\s(I)'
_cod_data_source_file cm5b01383_si_003.cif
_cod_data_source_block AN_TCNQ_155K
_cod_database_code 4002215
_shelxl_version_number 2013-4
_shelx_space_group_comment
;
The symmetry employed for this shelxl refinement is uniquely defined
by the following loop, which should always be used as a source of
symmetry information in preference to the above space-group names.
They are only intended as comments.
;
_shelx_estimated_absorpt_t_max 0.984
_shelx_estimated_absorpt_t_min 0.977
_olex2_refinement_description
;
1. Fixed Uiso
 At 1.2 times of:
  All C(H) groups
2. Rigid body (RIGU) restrains
 C11A, C12A, C13A, C14A, C15A, C16A, C17A
 with sigma for 1-2 distances of 0.004 and sigma for 1-3 distances of 0.004
 C11B, C12B, C13B, C14B, C15B, C16B, C17B
 with sigma for 1-2 distances of 0.004 and sigma for 1-3 distances of 0.004
3. Same fragment restrains
{C16A, C15A, C14A, C13A, C12A, C11A}
as
{C11A, C12A, C13A, C14A, C15A, C16A}
{C11A, C12A, C13A, C14A, C15A, C16A, C17A}
as
{C11B, C12B, C13B, C14B, C15B, C16B, C17B}
4. Others
 Sof(C11B)=Sof(C12B)=Sof(H12B)=Sof(C13B)=Sof(H13B)=Sof(C14B)=Sof(H14B)=
 Sof(C15B)=Sof(H15B)=Sof(C16B)=Sof(C17B)=Sof(H17B)=1-FVAR(1)
 Sof(C11A)=Sof(C12A)=Sof(H12A)=Sof(C13A)=Sof(H13A)=Sof(C14A)=Sof(H14A)=
 Sof(C15A)=Sof(H15A)=Sof(C16A)=Sof(C17A)=Sof(H17A)=FVAR(1)
5.a Aromatic/amide H refined with riding coordinates:
 C2(H2), C3(H3), C12A(H12A), C13A(H13A), C14A(H14A), C15A(H15A), C17A(H17A),
 C12B(H12B), C13B(H13B), C14B(H14B), C15B(H15B), C17B(H17B)
;

loop_
_space_group_symop_operation_xyz
'x, y, z'
'-x+1/2, y+1/2, -z'
'-x, -y, -z'
'x-1/2, -y-1/2, z'

loop_
_atom_site_label
_atom_site_type_symbol
_atom_site_fract_x
_atom_site_fract_y
_atom_site_fract_z
_atom_site_U_iso_or_equiv
_atom_site_adp_type
_atom_site_occupancy
_atom_site_site_symmetry_order
_atom_site_calc_flag
_atom_site_refinement_flags_posn
_atom_site_refinement_flags_occupancy
_atom_site_disorder_assembly
_atom_site_disorder_group
N1 N 0.62441(9) 0.17123(7) 0.35330(15) 0.0493(3) Uani 1 1 d . . . .
N2 N 0.62046(9) -0.16464(7) 0.32669(15) 0.0495(3) Uani 1 1 d . . . .
C1 C 0.87286(8) 0.00122(5) 0.44670(12) 0.0280(2) Uani 1 1 d . . . .
C2 C 0.94102(8) 0.09668(6) 0.48859(12) 0.0305(2) Uani 1 1 d . . . .
H2 H 0.8997 0.1612 0.4806 0.037 Uiso 1 1 calc R . . .
C3 C 1.06202(8) 0.09550(6) 0.53875(12) 0.0307(2) Uani 1 1 d . . . .
H3 H 1.1054 0.1592 0.5650 0.037 Uiso 1 1 calc R . . .
C4 C 0.74891(9) 0.00235(6) 0.39424(13) 0.0312(2) Uani 1 1 d . . . .
C5 C 0.68105(9) 0.09696(7) 0.37338(13) 0.0358(2) Uani 1 1 d . . . .
C6 C 0.67837(9) -0.09104(7) 0.35633(14) 0.0365(2) Uani 1 1 d . . . .
C11A C 0.9021(5) 0.0720(4) 0.9712(10) 0.0374(9) Uani 0.652(13) 1 d . P A 1
C12A C 0.8032(4) 0.1395(3) 0.9402(7) 0.0521(8) Uani 0.652(13) 1 d . P A 1
H12A H 0.8178 0.2120 0.9609 0.063 Uiso 0.652(13) 1 calc R P A 1
C13A C 0.6884(4) 0.1050(5) 0.8821(6) 0.0611(9) Uani 0.652(13) 1 d . P A 1
H13A H 0.6235 0.1530 0.8614 0.073 Uiso 0.652(13) 1 calc R P A 1
C14A C 0.6639(4) -0.0039(5) 0.8515(5) 0.0548(10) Uani 0.652(13) 1 d . P A 1
H14A H 0.5828 -0.0281 0.8115 0.066 Uiso 0.652(13) 1 calc R P A 1
C15A C 0.7567(4) -0.0727(4) 0.8797(6) 0.0465(8) Uani 0.652(13) 1 d . P A 1
H15A H 0.7399 -0.1449 0.8588 0.056 Uiso 0.652(13) 1 calc R P A 1
C16A C 0.8787(5) -0.0375(4) 0.9402(12) 0.0321(8) Uani 0.652(13) 1 d . P A 1
C17A C 0.9762(5) -0.1049(4) 0.9693(10) 0.0345(9) Uani 0.652(13) 1 d . P A 1
H17A H 0.9601 -0.1771 0.9479 0.041 Uiso 0.652(13) 1 calc R P A 1
C11B C 0.8934(8) 0.0528(8) 0.9566(18) 0.0339(17) Uani 0.348(13) 1 d . P A 2
C12B C 0.7789(8) 0.1072(10) 0.9120(12) 0.0559(19) Uani 0.348(13) 1 d . P A 2
H12B H 0.7772 0.1810 0.9172 0.067 Uiso 0.348(13) 1 calc R P A 2
C13B C 0.6765(5) 0.0537(12) 0.8640(9) 0.063(2) Uani 0.348(13) 1 d . P A 2
H13B H 0.6016 0.0892 0.8393 0.075 Uiso 0.348(13) 1 calc R P A 2
C14B C 0.6783(7) -0.0562(13) 0.8493(10) 0.068(2) Uani 0.348(13) 1 d . P A 2
H14B H 0.6042 -0.0935 0.8111 0.082 Uiso 0.348(13) 1 calc R P A 2
C15B C 0.7832(8) -0.1084(10) 0.8887(12) 0.0556(18) Uani 0.348(13) 1 d . P A 2
H15B H 0.7808 -0.1822 0.8778 0.067 Uiso 0.348(13) 1 calc R P A 2
C16B C 0.8972(9) -0.0583(8) 0.946(2) 0.0333(16) Uani 0.348(13) 1 d . P A 2
C17B C 1.0044(10) -0.1113(9) 0.9890(19) 0.0379(18) Uani 0.348(13) 1 d . P A 2
H17B H 1.0072 -0.1850 0.9815 0.045 Uiso 0.348(13) 1 calc R P A 2

loop_
_atom_site_aniso_label
_atom_site_aniso_U_11
_atom_site_aniso_U_22
_atom_site_aniso_U_33
_atom_site_aniso_U_23
_atom_site_aniso_U_13
_atom_site_aniso_U_12
N1 0.0562(6) 0.0345(5) 0.0554(5) 0.0009(4) 0.0136(4) 0.0100(4)
N2 0.0495(5) 0.0333(5) 0.0648(6) 0.0009(4) 0.0151(4) -0.0039(4)
C1 0.0433(5) 0.0209(4) 0.0215(4) 0.0017(2) 0.0122(3) 0.0010(3)
C2 0.0454(5) 0.0181(4) 0.0293(4) 0.0006(3) 0.0132(3) 0.0025(3)
C3 0.0451(5) 0.0182(4) 0.0298(4) 0.0003(3) 0.0127(3) 0.0001(3)
C4 0.0434(5) 0.0240(4) 0.0276(4) 0.0015(3) 0.0124(3) 0.0015(3)
C5 0.0431(5) 0.0294(4) 0.0347(4) 0.0004(3) 0.0111(4) 0.0016(4)
C6 0.0418(5) 0.0288(4) 0.0393(5) 0.0025(3) 0.0124(4) 0.0019(4)
C11A 0.0605(19) 0.0325(13) 0.0236(12) -0.0025(9) 0.0190(11) -0.0060(10)
C12A 0.0712(19) 0.0513(15) 0.0404(15) 0.0058(11) 0.0268(13) 0.0071(12)
C13A 0.0600(17) 0.082(2) 0.0453(12) 0.0141(15) 0.0222(11) 0.0156(16)
C14A 0.0401(13) 0.086(3) 0.0380(11) 0.004(2) 0.0115(9) -0.007(2)
C15A 0.0414(19) 0.0640(18) 0.0344(9) -0.0023(12) 0.0116(11) -0.0145(14)
C16A 0.0412(17) 0.0366(17) 0.0206(9) -0.0012(13) 0.0123(13) -0.0053(12)
C17A 0.050(2) 0.0269(15) 0.0299(16) -0.0028(10) 0.0169(17) -0.0091(15)
C11B 0.035(2) 0.045(4) 0.022(2) 0.003(3) 0.0090(15) 0.010(2)
C12B 0.051(3) 0.080(5) 0.036(2) 0.008(3) 0.011(2) 0.029(3)
C13B 0.042(3) 0.106(7) 0.040(2) 0.011(5) 0.012(2) 0.017(4)
C14B 0.042(3) 0.120(7) 0.042(2) 0.005(3) 0.0138(18) -0.001(3)
C15B 0.046(3) 0.089(5) 0.0328(18) 0.000(3) 0.0138(19) -0.012(3)
C16B 0.039(3) 0.039(4) 0.0234(16) 0.001(3) 0.011(2) -0.001(2)
C17B 0.048(4) 0.039(3) 0.025(2) 0.0021(14) 0.009(2) 0.013(2)

loop_
_atom_type_symbol
_atom_type_description
_atom_type_scat_dispersion_real
_atom_type_scat_dispersion_imag
_atom_type_scat_source
C C 0.0033 0.0016 'International Tables Vol C Tables 4.2.6.8 and 6.1.1.4'
H H 0.0000 0.0000 'International Tables Vol C Tables 4.2.6.8 and 6.1.1.4'
N N 0.0061 0.0033 'International Tables Vol C Tables 4.2.6.8 and 6.1.1.4'

loop_
_geom_angle_atom_site_label_1
_geom_angle_atom_site_label_2
_geom_angle_atom_site_label_3
_geom_angle
_geom_angle_site_symmetry_1
_geom_angle_site_symmetry_3
C2 C1 C3 118.40(8) . 3_756
C4 C1 C2 120.80(7) . .
C4 C1 C3 120.80(7) . 3_756
C1 C2 H2 119.6 . .
C3 C2 C1 120.74(7) . .
C3 C2 H2 119.6 . .
C1 C3 H3 119.6 3_756 .
C2 C3 C1 120.86(7) . 3_756
C2 C3 H3 119.6 . .
C1 C4 C5 122.39(8) . .
C1 C4 C6 122.35(7) . .
C5 C4 C6 115.26(9) . .
N1 C5 C4 178.24(11) . .
N2 C6 C4 178.81(10) . .
C12A C11A C16A 118.3(5) . .
C12A C11A C17A 124.0(5) . 3_757
C17A C11A C16A 117.7(4) 3_757 .
C11A C12A H12A 118.9 . .
C13A C12A C11A 122.2(4) . .
C13A C12A H12A 118.9 . .
C12A C13A H13A 119.9 . .
C12A C13A C14A 120.1(4) . .
C14A C13A H13A 119.9 . .
C13A C14A H14A 120.0 . .
C15A C14A C13A 120.0(3) . .
C15A C14A H14A 120.0 . .
C14A C15A H15A 119.7 . .
C14A C15A C16A 120.6(3) . .
C16A C15A H15A 119.7 . .
C15A C16A C11A 118.8(4) . .
C17A C16A C11A 118.6(5) . .
C17A C16A C15A 122.6(4) . .
C11A C17A H17A 118.2 3_757 .
C16A C17A C11A 123.7(5) . 3_757
C16A C17A H17A 118.2 . .
C16B C11B C12B 120.6(7) . .
C17B C11B C12B 117.4(8) 3_757 .
C17B C11B C16B 122.0(8) 3_757 .
C11B C12B H12B 120.1 . .
C13B C12B C11B 119.9(7) . .
C13B C12B H12B 120.1 . .
C12B C13B H13B 119.9 . .
C12B C13B C14B 120.3(6) . .
C14B C13B H13B 119.9 . .
C13B C14B H14B 119.5 . .
C15B C14B C13B 121.0(7) . .
C15B C14B H14B 119.5 . .
C14B C15B H15B 118.6 . .
C14B C15B C16B 122.8(7) . .
C16B C15B H15B 118.6 . .
C15B C16B C11B 115.3(7) . .
C17B C16B C11B 121.6(9) . .
C17B C16B C15B 123.0(8) . .
C11B C17B C16B 116.4(10) 3_757 .
C11B C17B H17B 121.8 3_757 .
C16B C17B H17B 121.8 . .

loop_
_geom_bond_atom_site_label_1
_geom_bond_atom_site_label_2
_geom_bond_distance
_geom_bond_site_symmetry_2
N1 C5 1.1429(12) .
N2 C6 1.1422(13) .
C1 C2 1.4410(11) .
C1 C3 1.4414(11) 3_756
C1 C4 1.3727(14) .
C2 H2 0.9500 .
C2 C3 1.3404(14) .
C3 C1 1.4414(11) 3_756
C3 H3 0.9500 .
C4 C5 1.4312(12) .
C4 C6 1.4316(12) .
C11A C12A 1.401(6) .
C11A C16A 1.436(5) .
C11A C17A 1.411(8) 3_757
C12A H12A 0.9500 .
C12A C13A 1.346(5) .
C13A H13A 0.9500 .
C13A C14A 1.430(4) .
C14A H14A 0.9500 .
C14A C15A 1.360(4) .
C15A H15A 0.9500 .
C15A C16A 1.424(5) .
C16A C17A 1.389(5) .
C17A C11A 1.411(8) 3_757
C17A H17A 0.9500 .
C11B C12B 1.450(8) .
C11B C16B 1.431(9) .
C11B C17B 1.357(16) 3_757
C12B H12B 0.9500 .
C12B C13B 1.325(8) .
C13B H13B 0.9500 .
C13B C14B 1.415(10) .
C14B H14B 0.9500 .
C14B C15B 1.344(7) .
C15B H15B 0.9500 .
C15B C16B 1.416(10) .
C16B C17B 1.369(8) .
C17B C11B 1.357(16) 3_757
C17B H17B 0.9500 .

loop_
_geom_torsion_atom_site_label_1
_geom_torsion_atom_site_label_2
_geom_torsion_atom_site_label_3
_geom_torsion_atom_site_label_4
_geom_torsion
_geom_torsion_site_symmetry_1
_geom_torsion_site_symmetry_4
C1 C2 C3 C1 -0.38(14) . 3_756
C2 C1 C4 C5 1.60(13) . .
C2 C1 C4 C6 -178.47(7) . .
C3 C1 C2 C3 0.37(13) 3_756 .
C3 C1 C4 C5 -178.41(7) 3_756 .
C3 C1 C4 C6 1.52(13) 3_756 .
C4 C1 C2 C3 -179.64(8) . .
C11A C12A C13A C14A 0.5(7) . .
C11A C16A C17A C11A 0.2(10) . 3_757
C12A C11A C16A C15A -0.1(9) . .
C12A C11A C16A C17A 179.6(6) . .
C12A C13A C14A C15A -0.5(6) . .
C13A C14A C15A C16A 0.2(7) . .
C14A C15A C16A C11A 0.1(8) . .
C14A C15A C16A C17A -179.5(5) . .
C15A C16A C17A C11A 179.9(7) . 3_757
C16A C11A C12A C13A -0.3(8) . .
C17A C11A C12A C13A 179.5(5) 3_757 .
C17A C11A C16A C15A -179.9(7) 3_757 .
C17A C11A C16A C17A -0.2(9) 3_757 .
C11B C12B C13B C14B -2.1(12) . .
C11B C16B C17B C11B 0.2(19) . 3_757
C12B C11B C16B C15B 0.2(17) . .
C12B C11B C16B C17B -179.4(11) . .
C12B C13B C14B C15B 1.7(11) . .
C13B C14B C15B C16B -0.3(13) . .
C14B C15B C16B C11B -0.6(16) . .
C14B C15B C16B C17B 178.9(10) . .
C15B C16B C17B C11B -179.4(14) . 3_757
C16B C11B C12B C13B 1.2(15) . .
C17B C11B C12B C13B -178.0(10) 3_757 .
C17B C11B C16B C15B 179.4(13) 3_757 .
C17B C11B C16B C17B 0(2) 3_757 .
